data_7105986
loop_
_publ_author_name
'Lingling Rong'
'Qiancai Liu'
'Yingbo Shi'
'Jie Tang'

_publ_section_title
;
 Fluoradenes via palladium-catalyzed intramolecular arylation
;
_journal_name_full Chem.Commun.
_journal_page_first 2155
_journal_paper_doi 10.1039/c0cc05004k
_journal_volume 47
_journal_year 2011
_chemical_formula_sum 'C56 H35 N'
_chemical_formula_weight 721.85
_chemical_name_systematic
;
?
;
_space_group_IT_number 2
_symmetry_cell_setting triclinic
_symmetry_space_group_name_Hall '-P 1'
_symmetry_space_group_name_H-M 'P -1'
_atom_sites_solution_hydrogens geom
_atom_sites_solution_primary direct
_atom_sites_solution_secondary difmap
_audit_creation_method SHELXL-97
_cell_angle_alpha 88.7640(10)
_cell_angle_beta 83.5200(10)
_cell_angle_gamma 65.0790(10)
_cell_formula_units_Z 2
_cell_length_a 8.1129(3)
_cell_length_b 9.2093(3)
_cell_length_c 27.8672(10)
_cell_measurement_temperature 296(2)
_cell_volume 1875.37(12)
_computing_structure_refinement 'SHELXL-97 (Sheldrick, 1997)'
_computing_structure_solution 'SHELXS-97 (Sheldrick, 1990)'
_diffrn_ambient_temperature 296(2)
_diffrn_measured_fraction_theta_full 0.995
_diffrn_measured_fraction_theta_max 0.995
_diffrn_radiation_monochromator graphite
_diffrn_radiation_source 'fine-focus sealed tube'
_diffrn_radiation_type MoK\a
_diffrn_radiation_wavelength 0.71073
_diffrn_reflns_av_R_equivalents 0.0339
_diffrn_reflns_av_sigmaI/netI 0.0355
_diffrn_reflns_limit_h_max 9
_diffrn_reflns_limit_h_min -9
_diffrn_reflns_limit_k_max 10
_diffrn_reflns_limit_k_min -10
_diffrn_reflns_limit_l_max 33
_diffrn_reflns_limit_l_min -33
_diffrn_reflns_number 22085
_diffrn_reflns_theta_full 25.00
_diffrn_reflns_theta_max 25.00
_diffrn_reflns_theta_min 1.47
_exptl_absorpt_coefficient_mu 0.073
_exptl_absorpt_correction_T_max 0.9812
_exptl_absorpt_correction_T_min 0.9728
_exptl_absorpt_correction_type multi-scan
_exptl_crystal_colour colorless
_exptl_crystal_density_diffrn 1.278
_exptl_crystal_density_method 'not measured'
_exptl_crystal_description block
_exptl_crystal_F_000 756
_exptl_crystal_size_max 0.38
_exptl_crystal_size_mid 0.32
_exptl_crystal_size_min 0.26
_refine_diff_density_max 0.166
_refine_diff_density_min -0.159
_refine_diff_density_rms 0.031
_refine_ls_extinction_method none
_refine_ls_goodness_of_fit_ref 1.018
_refine_ls_hydrogen_treatment constr
_refine_ls_matrix_type full
_refine_ls_number_parameters 514
_refine_ls_number_reflns 6577
_refine_ls_number_restraints 0
_refine_ls_restrained_S_all 1.018
_refine_ls_R_factor_all 0.0644
_refine_ls_R_factor_gt 0.0405
_refine_ls_shift/su_max 0.000
_refine_ls_shift/su_mean 0.000
_refine_ls_structure_factor_coef Fsqd
_refine_ls_weighting_details 'calc w=1/[\s^2^(Fo^2^)+(0.0434P)^2^+0.3339P] where P=(Fo^2^+2Fc^2^)/3'
_refine_ls_weighting_scheme calc
_refine_ls_wR_factor_gt 0.0917
_refine_ls_wR_factor_ref 0.1050
_reflns_number_gt 4703
_reflns_number_total 6577
_reflns_threshold_expression >2sigma(I)
_cod_data_source_file C0CC05004K.TXT
_cod_data_source_block z5
_cod_depositor_comments
;
The following automatic conversions were performed:

'_symmetry_cell_setting' value 'Triclinic' changed to 'triclinic'
according to the built-in table from CIF Core dictionary named
'cif_core.dic' version 2.4.1 from 2010-06-29.

Automatic conversion script
Id: cif_fix_values 1646 2011-03-28 12:23:43Z adriana 
;
_cod_original_cell_volume 1875.37(11)
_cod_original_sg_symbol_H-M P-1
_cod_database_code 7105986

loop_
_symmetry_equiv_pos_as_xyz
'x, y, z'
'-x, -y, -z'

loop_
_atom_site_label
_atom_site_type_symbol
_atom_site_fract_x
_atom_site_fract_y
_atom_site_fract_z
_atom_site_U_iso_or_equiv
_atom_site_adp_type
_atom_site_occupancy
_atom_site_symmetry_multiplicity
_atom_site_calc_flag
_atom_site_refinement_flags
_atom_site_disorder_assembly
_atom_site_disorder_group
N1 N 0.6054(2) 0.36327(17) 0.25508(5) 0.0516(4) Uani 1 1 d . . .
C1 C -0.0520(3) 0.7361(2) 0.08481(7) 0.0514(5) Uani 1 1 d . . .
C2 C -0.1913(3) 0.8884(3) 0.08732(8) 0.0626(6) Uani 1 1 d . . .
H2A H -0.1829 0.9664 0.0667 0.075 Uiso 1 1 calc R . .
C3 C -0.3439(3) 0.9242(3) 0.12079(8) 0.0688(6) Uani 1 1 d . . .
H3A H -0.4380 1.0269 0.1226 0.083 Uiso 1 1 calc R . .
C4 C -0.3582(3) 0.8096(3) 0.15142(8) 0.0642(6) Uani 1 1 d . . .
H4A H -0.4639 0.8344 0.1727 0.077 Uiso 1 1 calc R . .
C5 C -0.2165(2) 0.6579(2) 0.15074(7) 0.0518(5) Uani 1 1 d . . .
H5A H -0.2250 0.5820 0.1722 0.062 Uiso 1 1 calc R . .
C6 C -0.0628(2) 0.6202(2) 0.11803(6) 0.0436(4) Uani 1 1 d . . .
C7 C 0.1146(2) 0.4667(2) 0.11032(6) 0.0399(4) Uani 1 1 d . . .
C8 C 0.1863(2) 0.4968(2) 0.06115(6) 0.0453(4) Uani 1 1 d . . .
C9 C 0.1053(3) 0.6532(2) 0.04731(7) 0.0526(5) Uani 1 1 d . . .
C10 C 0.1500(3) 0.6812(3) -0.00107(8) 0.0685(6) Uani 1 1 d . . .
H10A H 0.1086 0.7848 -0.0125 0.082 Uiso 1 1 calc R . .
C11 C 0.2579(3) 0.5497(4) -0.03156(7) 0.0733(7) Uani 1 1 d . . .
H11A H 0.2975 0.5683 -0.0627 0.088 Uiso 1 1 calc R . .
C12 C 0.3093(3) 0.3924(3) -0.01788(7) 0.0654(6) Uani 1 1 d . . .
H12A H 0.3711 0.3078 -0.0402 0.078 Uiso 1 1 calc R . .
C13 C 0.2659(2) 0.3648(3) 0.03019(6) 0.0511(5) Uani 1 1 d . . .
C14 C 0.2376(2) 0.2346(2) 0.05624(6) 0.0482(5) Uani 1 1 d . . .
C15 C 0.1340(2) 0.2958(2) 0.10130(6) 0.0429(4) Uani 1 1 d . . .
C16 C 0.0852(2) 0.1976(2) 0.13210(7) 0.0529(5) Uani 1 1 d . . .
H16A H 0.0216 0.2361 0.1624 0.063 Uiso 1 1 calc R . .
C17 C 0.1318(3) 0.0408(3) 0.11747(9) 0.0680(6) Uani 1 1 d . . .
H17A H 0.0968 -0.0251 0.1378 0.082 Uiso 1 1 calc R . .
C18 C 0.2286(3) -0.0178(3) 0.07337(9) 0.0707(6) Uani 1 1 d . . .
H18A H 0.2582 -0.1231 0.0641 0.085 Uiso 1 1 calc R . .
C19 C 0.2827(3) 0.0764(3) 0.04258(8) 0.0632(6) Uani 1 1 d . . .
H19A H 0.3490 0.0350 0.0128 0.076 Uiso 1 1 calc R . .
C20 C 0.8010(2) 0.72143(19) 0.44427(6) 0.0398(4) Uani 1 1 d . . .
C21 C 0.9789(2) 0.6624(2) 0.45607(7) 0.0480(4) Uani 1 1 d . . .
H21A H 1.0075 0.6139 0.4855 0.058 Uiso 1 1 calc R . .
C22 C 1.1131(2) 0.6763(2) 0.42372(8) 0.0572(5) Uani 1 1 d . . .
H22A H 1.2325 0.6366 0.4315 0.069 Uiso 1 1 calc R . .
C23 C 1.0727(3) 0.7482(3) 0.38003(8) 0.0611(5) Uani 1 1 d . . .
H23A H 1.1648 0.7572 0.3588 0.073 Uiso 1 1 calc R . .
C24 C 0.8964(2) 0.8070(2) 0.36741(7) 0.0520(5) Uani 1 1 d . . .
H24A H 0.8702 0.8533 0.3376 0.062 Uiso 1 1 calc R . .
C25 C 0.7602(2) 0.79615(19) 0.39955(6) 0.0388(4) Uani 1 1 d . . .
C26 C 0.5595(2) 0.84036(19) 0.39328(5) 0.0353(4) Uani 1 1 d . . .
C27 C 0.4930(2) 0.81611(19) 0.44360(5) 0.0345(4) Uani 1 1 d . . .
C28 C 0.6275(2) 0.73908(19) 0.47299(6) 0.0382(4) Uani 1 1 d . . .
C29 C 0.5699(2) 0.7333(2) 0.52183(6) 0.0461(4) Uani 1 1 d . . .
H29A H 0.6529 0.6754 0.5432 0.055 Uiso 1 1 calc R . .
C30 C 0.3849(3) 0.8167(2) 0.53769(6) 0.0477(4) Uani 1 1 d . . .
H30A H 0.3437 0.8050 0.5694 0.057 Uiso 1 1 calc R . .
C31 C 0.2583(2) 0.9170(2) 0.50821(6) 0.0432(4) Uani 1 1 d . . .
H31A H 0.1381 0.9798 0.5208 0.052 Uiso 1 1 calc R . .
C32 C 0.3158(2) 0.92075(19) 0.45952(6) 0.0373(4) Uani 1 1 d . . .
C33 C 0.2588(2) 1.0407(2) 0.42116(6) 0.0382(4) Uani 1 1 d . . .
C34 C 0.4106(2) 1.00735(19) 0.38565(6) 0.0372(4) Uani 1 1 d . . .
C35 C 0.4041(3) 1.1185(2) 0.35108(6) 0.0478(4) Uani 1 1 d . . .
H35A H 0.5039 1.0989 0.3280 0.057 Uiso 1 1 calc R . .
C36 C 0.2467(3) 1.2601(2) 0.35111(7) 0.0582(5) Uani 1 1 d . . .
H36A H 0.2431 1.3366 0.3284 0.070 Uiso 1 1 calc R . .
C37 C 0.0963(3) 1.2891(2) 0.38406(7) 0.0565(5) Uani 1 1 d . . .
H37A H -0.0096 1.3827 0.3826 0.068 Uiso 1 1 calc R . .
C38 C 0.1012(2) 1.1802(2) 0.41939(7) 0.0477(4) Uani 1 1 d . . .
H38A H -0.0006 1.2004 0.4418 0.057 Uiso 1 1 calc R . .
C39 C 0.4831(2) 0.3990(2) 0.21915(6) 0.0418(4) Uani 1 1 d . . .
C40 C 0.5487(2) 0.3586(2) 0.17089(6) 0.0476(5) Uani 1 1 d . . .
H40A H 0.6742 0.3128 0.1615 0.057 Uiso 1 1 calc R . .
C41 C 0.4297(2) 0.3857(2) 0.13680(6) 0.0463(4) Uani 1 1 d . . .
H41A H 0.4765 0.3571 0.1047 0.056 Uiso 1 1 calc R . .
C42 C 0.2420(2) 0.45451(19) 0.14903(6) 0.0378(4) Uani 1 1 d . . .
C43 C 0.1780(2) 0.4988(2) 0.19682(6) 0.0450(4) Uani 1 1 d . . .
H43A H 0.0525 0.5477 0.2060 0.054 Uiso 1 1 calc R . .
C44 C 0.2966(2) 0.4721(2) 0.23146(6) 0.0477(5) Uani 1 1 d . . .
H44A H 0.2497 0.5040 0.2634 0.057 Uiso 1 1 calc R . .
C45 C 0.5836(2) 0.4839(2) 0.28943(6) 0.0404(4) Uani 1 1 d . . .
C46 C 0.5493(2) 0.6372(2) 0.27554(6) 0.0461(4) Uani 1 1 d . . .
H46A H 0.5340 0.6638 0.2435 0.055 Uiso 1 1 calc R . .
C47 C 0.5373(2) 0.7522(2) 0.30837(6) 0.0430(4) Uani 1 1 d . . .
H47A H 0.5145 0.8549 0.2980 0.052 Uiso 1 1 calc R . .
C48 C 0.5587(2) 0.71723(19) 0.35654(5) 0.0342(4) Uani 1 1 d . . .
C49 C 0.5893(2) 0.5631(2) 0.37032(6) 0.0393(4) Uani 1 1 d . . .
H49A H 0.6028 0.5365 0.4025 0.047 Uiso 1 1 calc R . .
C50 C 0.6001(2) 0.4486(2) 0.33764(6) 0.0429(4) Uani 1 1 d . . .
H50A H 0.6186 0.3468 0.3480 0.051 Uiso 1 1 calc R . .
C51 C 0.7603(2) 0.2142(2) 0.25320(6) 0.0450(4) Uani 1 1 d . . .
C52 C 0.9219(3) 0.2010(2) 0.26880(7) 0.0593(5) Uani 1 1 d . . .
H52A H 0.9301 0.2911 0.2806 0.071 Uiso 1 1 calc R . .
C53 C 1.0705(3) 0.0543(3) 0.26675(8) 0.0750(7) Uani 1 1 d . . .
H53A H 1.1779 0.0460 0.2779 0.090 Uiso 1 1 calc R . .
C54 C 1.0631(3) -0.0791(3) 0.24874(8) 0.0757(7) Uani 1 1 d . . .
H54A H 1.1648 -0.1772 0.2471 0.091 Uiso 1 1 calc R . .
C55 C 0.9047(3) -0.0666(2) 0.23319(7) 0.0669(6) Uani 1 1 d . . .
H55A H 0.8992 -0.1569 0.2206 0.080 Uiso 1 1 calc R . .
C56 C 0.7526(3) 0.0774(2) 0.23581(6) 0.0537(5) Uani 1 1 d . . .
H56A H 0.6444 0.0831 0.2259 0.064 Uiso 1 1 calc R . .

loop_
_atom_site_aniso_label
_atom_site_aniso_U_11
_atom_site_aniso_U_22
_atom_site_aniso_U_33
_atom_site_aniso_U_23
_atom_site_aniso_U_13
_atom_site_aniso_U_12
N1 0.0538(9) 0.0441(9) 0.0460(9) -0.0130(7) -0.0260(7) -0.0046(7)
C1 0.0576(12) 0.0567(13) 0.0543(11) 0.0095(9) -0.0295(9) -0.0327(10)
C2 0.0755(15) 0.0555(13) 0.0712(14) 0.0136(11) -0.0395(12) -0.0345(12)
C3 0.0686(15) 0.0525(13) 0.0788(15) -0.0050(12) -0.0364(12) -0.0119(11)
C4 0.0541(12) 0.0660(14) 0.0634(13) -0.0014(11) -0.0173(10) -0.0138(11)
C5 0.0482(11) 0.0571(12) 0.0487(11) 0.0017(9) -0.0132(9) -0.0191(10)
C6 0.0466(10) 0.0524(11) 0.0396(9) 0.0023(8) -0.0179(8) -0.0253(9)
C7 0.0410(9) 0.0520(11) 0.0324(9) 0.0019(7) -0.0115(7) -0.0233(8)
C8 0.0447(10) 0.0666(13) 0.0364(9) 0.0069(9) -0.0169(8) -0.0321(9)
C9 0.0583(12) 0.0736(14) 0.0462(11) 0.0149(10) -0.0239(9) -0.0437(11)
C10 0.0779(15) 0.0998(18) 0.0586(13) 0.0310(13) -0.0326(12) -0.0626(14)
C11 0.0729(15) 0.135(2) 0.0398(11) 0.0144(14) -0.0116(11) -0.0698(16)
C12 0.0601(13) 0.110(2) 0.0397(11) -0.0023(12) -0.0076(9) -0.0481(13)
C13 0.0442(10) 0.0809(14) 0.0357(10) -0.0060(9) -0.0104(8) -0.0319(10)
C14 0.0401(10) 0.0653(13) 0.0442(10) -0.0062(9) -0.0121(8) -0.0250(9)
C15 0.0389(9) 0.0549(11) 0.0408(9) -0.0012(8) -0.0132(7) -0.0234(8)
C16 0.0493(11) 0.0631(13) 0.0539(11) 0.0014(10) -0.0103(9) -0.0300(10)
C17 0.0677(14) 0.0631(15) 0.0864(16) 0.0027(12) -0.0177(12) -0.0383(12)
C18 0.0663(14) 0.0620(14) 0.0932(18) -0.0099(13) -0.0202(13) -0.0329(12)
C19 0.0493(12) 0.0741(15) 0.0636(13) -0.0241(12) -0.0130(10) -0.0207(11)
C20 0.0407(9) 0.0358(9) 0.0451(10) -0.0077(8) -0.0100(7) -0.0168(8)
C21 0.0432(10) 0.0432(11) 0.0582(11) -0.0048(9) -0.0163(9) -0.0160(8)
C22 0.0362(10) 0.0570(13) 0.0802(15) -0.0086(11) -0.0143(10) -0.0190(9)
C23 0.0418(11) 0.0747(15) 0.0734(14) -0.0047(11) -0.0006(10) -0.0322(10)
C24 0.0455(10) 0.0661(13) 0.0501(11) -0.0008(9) -0.0047(8) -0.0291(10)
C25 0.0372(9) 0.0395(10) 0.0427(9) -0.0078(8) -0.0048(7) -0.0185(8)
C26 0.0344(8) 0.0408(10) 0.0341(8) -0.0036(7) -0.0046(7) -0.0188(7)
C27 0.0388(9) 0.0369(9) 0.0335(8) -0.0046(7) -0.0072(7) -0.0205(8)
C28 0.0435(9) 0.0360(9) 0.0391(9) -0.0037(7) -0.0092(7) -0.0194(8)
C29 0.0561(11) 0.0479(11) 0.0402(10) 0.0025(8) -0.0141(8) -0.0256(9)
C30 0.0604(12) 0.0560(12) 0.0359(9) -0.0008(8) -0.0037(8) -0.0336(10)
C31 0.0423(10) 0.0490(11) 0.0433(10) -0.0081(8) 0.0012(8) -0.0252(8)
C32 0.0384(9) 0.0422(10) 0.0379(9) -0.0060(7) -0.0042(7) -0.0233(8)
C33 0.0373(9) 0.0401(10) 0.0423(9) -0.0055(7) -0.0090(7) -0.0197(8)
C34 0.0410(9) 0.0391(10) 0.0372(9) -0.0028(7) -0.0093(7) -0.0210(8)
C35 0.0578(11) 0.0494(11) 0.0425(10) 0.0010(8) -0.0079(8) -0.0282(10)
C36 0.0750(14) 0.0465(12) 0.0577(12) 0.0114(9) -0.0222(11) -0.0269(11)
C37 0.0545(12) 0.0442(11) 0.0666(13) -0.0002(10) -0.0219(10) -0.0130(9)
C38 0.0394(10) 0.0474(11) 0.0563(11) -0.0079(9) -0.0092(8) -0.0168(9)
C39 0.0475(10) 0.0384(10) 0.0386(9) -0.0038(7) -0.0169(8) -0.0140(8)
C40 0.0387(10) 0.0654(13) 0.0404(10) -0.0052(9) -0.0091(8) -0.0223(9)
C41 0.0472(10) 0.0658(12) 0.0302(9) -0.0048(8) -0.0069(7) -0.0272(9)
C42 0.0420(9) 0.0400(10) 0.0349(9) 0.0022(7) -0.0107(7) -0.0193(8)
C43 0.0395(9) 0.0511(11) 0.0378(9) -0.0010(8) -0.0096(7) -0.0115(8)
C44 0.0520(11) 0.0498(11) 0.0319(9) -0.0044(8) -0.0104(8) -0.0106(9)
C45 0.0382(9) 0.0429(10) 0.0365(9) -0.0080(8) -0.0124(7) -0.0112(8)
C46 0.0540(11) 0.0499(11) 0.0296(9) -0.0004(8) -0.0096(8) -0.0161(9)
C47 0.0523(11) 0.0402(10) 0.0359(9) 0.0012(8) -0.0081(8) -0.0181(8)
C48 0.0287(8) 0.0415(10) 0.0337(8) -0.0039(7) -0.0041(6) -0.0155(7)
C49 0.0455(10) 0.0450(10) 0.0290(8) -0.0005(7) -0.0099(7) -0.0192(8)
C50 0.0530(11) 0.0394(10) 0.0392(9) 0.0006(8) -0.0155(8) -0.0199(8)
C51 0.0486(10) 0.0444(11) 0.0342(9) -0.0049(8) -0.0127(8) -0.0099(9)
C52 0.0525(12) 0.0586(13) 0.0602(12) -0.0101(10) -0.0207(9) -0.0131(10)
C53 0.0546(13) 0.0738(16) 0.0795(15) -0.0125(13) -0.0272(11) -0.0052(12)
C54 0.0697(15) 0.0561(14) 0.0717(15) -0.0064(11) -0.0204(12) 0.0054(11)
C55 0.0819(16) 0.0443(12) 0.0626(13) -0.0092(10) -0.0172(12) -0.0123(11)
C56 0.0586(12) 0.0498(12) 0.0486(11) -0.0068(9) -0.0152(9) -0.0165(10)

loop_
_atom_type_symbol
_atom_type_description
_atom_type_scat_dispersion_real
_atom_type_scat_dispersion_imag
_atom_type_scat_source
C C 0.0033 0.0016 'International Tables Vol C Tables 4.2.6.8 and 6.1.1.4'
H H 0.0000 0.0000 'International Tables Vol C Tables 4.2.6.8 and 6.1.1.4'
N N 0.0061 0.0033 'International Tables Vol C Tables 4.2.6.8 and 6.1.1.4'

loop_
_geom_angle_atom_site_label_1
_geom_angle_atom_site_label_2
_geom_angle_atom_site_label_3
_geom_angle
_geom_angle_site_symmetry_1
_geom_angle_site_symmetry_3
_geom_angle_publ_flag
C51 N1 C45 119.78(13) . . ?
C51 N1 C39 119.91(13) . . ?
C45 N1 C39 119.91(13) . . ?
C2 C1 C6 119.64(19) . . ?
C2 C1 C9 131.41(18) . . ?
C6 C1 C9 108.12(16) . . ?
C1 C2 C3 119.4(2) . . ?
C1 C2 H2A 120.3 . . ?
C3 C2 H2A 120.3 . . ?
C4 C3 C2 120.9(2) . . ?
C4 C3 H3A 119.6 . . ?
C2 C3 H3A 119.6 . . ?
C3 C4 C5 120.5(2) . . ?
C3 C4 H4A 119.8 . . ?
C5 C4 H4A 119.8 . . ?
C6 C5 C4 119.54(19) . . ?
C6 C5 H5A 120.2 . . ?
C4 C5 H5A 120.2 . . ?
C5 C6 C1 119.91(17) . . ?
C5 C6 C7 130.82(16) . . ?
C1 C6 C7 109.26(15) . . ?
C8 C7 C6 99.18(14) . . ?
C8 C7 C15 99.11(13) . . ?
C6 C7 C15 127.35(14) . . ?
C8 C7 C42 112.74(13) . . ?
C6 C7 C42 110.97(13) . . ?
C15 C7 C42 106.39(13) . . ?
C9 C8 C13 125.30(17) . . ?
C9 C8 C7 114.54(17) . . ?
C13 C8 C7 115.09(17) . . ?
C8 C9 C10 115.9(2) . . ?
C8 C9 C1 105.68(16) . . ?
C10 C9 C1 134.98(19) . . ?
C11 C10 C9 118.2(2) . . ?
C11 C10 H10A 120.9 . . ?
C9 C10 H10A 120.9 . . ?
C12 C11 C10 123.4(2) . . ?
C12 C11 H11A 118.3 . . ?
C10 C11 H11A 118.3 . . ?
C11 C12 C13 118.0(2) . . ?
C11 C12 H12A 121.0 . . ?
C13 C12 H12A 121.0 . . ?
C8 C13 C12 116.7(2) . . ?
C8 C13 C14 105.79(15) . . ?
C12 C13 C14 135.28(19) . . ?
C19 C14 C15 119.20(18) . . ?
C19 C14 C13 131.76(18) . . ?
C15 C14 C13 108.86(16) . . ?
C16 C15 C14 120.04(18) . . ?
C16 C15 C7 129.53(16) . . ?
C14 C15 C7 109.94(15) . . ?
C15 C16 C17 119.38(19) . . ?
C15 C16 H16A 120.3 . . ?
C17 C16 H16A 120.3 . . ?
C18 C17 C16 120.7(2) . . ?
C18 C17 H17A 119.7 . . ?
C16 C17 H17A 119.7 . . ?
C17 C18 C19 121.0(2) . . ?
C17 C18 H18A 119.5 . . ?
C19 C18 H18A 119.5 . . ?
C18 C19 C14 119.64(19) . . ?
C18 C19 H19A 120.2 . . ?
C14 C19 H19A 120.2 . . ?
C21 C20 C25 119.39(16) . . ?
C21 C20 C28 131.50(16) . . ?
C25 C20 C28 108.74(14) . . ?
C22 C21 C20 119.36(18) . . ?
C22 C21 H21A 120.3 . . ?
C20 C21 H21A 120.3 . . ?
C23 C22 C21 120.98(17) . . ?
C23 C22 H22A 119.5 . . ?
C21 C22 H22A 119.5 . . ?
C22 C23 C24 120.62(18) . . ?
C22 C23 H23A 119.7 . . ?
C24 C23 H23A 119.7 . . ?
C25 C24 C23 119.21(18) . . ?
C25 C24 H24A 120.4 . . ?
C23 C24 H24A 120.4 . . ?
C24 C25 C20 120.43(16) . . ?
C24 C25 C26 129.62(16) . . ?
C20 C25 C26 109.68(13) . . ?
C27 C26 C34 98.98(12) . . ?
C27 C26 C25 99.27(12) . . ?
C34 C26 C25 127.28(13) . . ?
C27 C26 C48 112.68(13) . . ?
C34 C26 C48 110.62(12) . . ?
C25 C26 C48 106.87(12) . . ?
C28 C27 C32 124.92(15) . . ?
C28 C27 C26 115.27(14) . . ?
C32 C27 C26 115.06(14) . . ?
C27 C28 C29 116.65(15) . . ?
C27 C28 C20 105.36(14) . . ?
C29 C28 C20 135.69(15) . . ?
C30 C29 C28 118.06(16) . . ?
C30 C29 H29A 121.0 . . ?
C28 C29 H29A 121.0 . . ?
C29 C30 C31 123.00(16) . . ?
C29 C30 H30A 118.5 . . ?
C31 C30 H30A 118.5 . . ?
C32 C31 C30 118.41(16) . . ?
C32 C31 H31A 120.8 . . ?
C30 C31 H31A 120.8 . . ?
C27 C32 C31 116.53(15) . . ?
C27 C32 C33 105.22(13) . . ?
C31 C32 C33 135.23(15) . . ?
C38 C33 C34 119.98(16) . . ?
C38 C33 C32 130.82(15) . . ?
C34 C33 C32 108.49(14) . . ?
C35 C34 C33 119.68(16) . . ?
C35 C34 C26 130.90(15) . . ?
C33 C34 C26 109.41(14) . . ?
C34 C35 C36 119.17(17) . . ?
C34 C35 H35A 120.4 . . ?
C36 C35 H35A 120.4 . . ?
C37 C36 C35 121.18(18) . . ?
C37 C36 H36A 119.4 . . ?
C35 C36 H36A 119.4 . . ?
C36 C37 C38 120.43(18) . . ?
C36 C37 H37A 119.8 . . ?
C38 C37 H37A 119.8 . . ?
C37 C38 C33 119.44(17) . . ?
C37 C38 H38A 120.3 . . ?
C33 C38 H38A 120.3 . . ?
C44 C39 C40 118.20(15) . . ?
C44 C39 N1 120.94(15) . . ?
C40 C39 N1 120.85(15) . . ?
C41 C40 C39 120.47(16) . . ?
C41 C40 H40A 119.8 . . ?
C39 C40 H40A 119.8 . . ?
C40 C41 C42 121.76(15) . . ?
C40 C41 H41A 119.1 . . ?
C42 C41 H41A 119.1 . . ?
C43 C42 C41 117.31(15) . . ?
C43 C42 C7 122.82(14) . . ?
C41 C42 C7 119.70(14) . . ?
C42 C43 C44 121.41(16) . . ?
C42 C43 H43A 119.3 . . ?
C44 C43 H43A 119.3 . . ?
C39 C44 C43 120.79(15) . . ?
C39 C44 H44A 119.6 . . ?
C43 C44 H44A 119.6 . . ?
C46 C45 C50 118.32(15) . . ?
C46 C45 N1 121.07(15) . . ?
C50 C45 N1 120.60(16) . . ?
C45 C46 C47 121.14(16) . . ?
C45 C46 H46A 119.4 . . ?
C47 C46 H46A 119.4 . . ?
C46 C47 C48 121.13(16) . . ?
C46 C47 H47A 119.4 . . ?
C48 C47 H47A 119.4 . . ?
C47 C48 C49 117.20(15) . . ?
C47 C48 C26 122.10(15) . . ?
C49 C48 C26 120.62(14) . . ?
C50 C49 C48 121.70(15) . . ?
C50 C49 H49A 119.2 . . ?
C48 C49 H49A 119.2 . . ?
C49 C50 C45 120.46(16) . . ?
C49 C50 H50A 119.8 . . ?
C45 C50 H50A 119.8 . . ?
C52 C51 C56 118.58(17) . . ?
C52 C51 N1 121.06(17) . . ?
C56 C51 N1 120.36(16) . . ?
C53 C52 C51 119.9(2) . . ?
C53 C52 H52A 120.1 . . ?
C51 C52 H52A 120.1 . . ?
C54 C53 C52 121.3(2) . . ?
C54 C53 H53A 119.4 . . ?
C52 C53 H53A 119.4 . . ?
C55 C54 C53 119.1(2) . . ?
C55 C54 H54A 120.5 . . ?
C53 C54 H54A 120.5 . . ?
C54 C55 C56 121.1(2) . . ?
C54 C55 H55A 119.5 . . ?
C56 C55 H55A 119.5 . . ?
C55 C56 C51 120.12(19) . . ?
C55 C56 H56A 119.9 . . ?
C51 C56 H56A 119.9 . . ?

loop_
_geom_bond_atom_site_label_1
_geom_bond_atom_site_label_2
_geom_bond_distance
_geom_bond_site_symmetry_2
_geom_bond_publ_flag
N1 C51 1.415(2) . ?
N1 C45 1.422(2) . ?
N1 C39 1.425(2) . ?
C1 C2 1.378(3) . ?
C1 C6 1.422(2) . ?
C1 C9 1.488(3) . ?
C2 C3 1.386(3) . ?
C2 H2A 0.9300 . ?
C3 C4 1.377(3) . ?
C3 H3A 0.9300 . ?
C4 C5 1.385(3) . ?
C4 H4A 0.9300 . ?
C5 C6 1.378(2) . ?
C5 H5A 0.9300 . ?
C6 C7 1.531(2) . ?
C7 C8 1.494(2) . ?
C7 C15 1.537(2) . ?
C7 C42 1.547(2) . ?
C8 C9 1.375(3) . ?
C8 C13 1.377(3) . ?
C9 C10 1.403(3) . ?
C10 C11 1.392(3) . ?
C10 H10A 0.9300 . ?
C11 C12 1.385(3) . ?
C11 H11A 0.9300 . ?
C12 C13 1.392(3) . ?
C12 H12A 0.9300 . ?
C13 C14 1.475(3) . ?
C14 C19 1.394(3) . ?
C14 C15 1.412(2) . ?
C15 C16 1.380(2) . ?
C16 C17 1.387(3) . ?
C16 H16A 0.9300 . ?
C17 C18 1.368(3) . ?
C17 H17A 0.9300 . ?
C18 C19 1.373(3) . ?
C18 H18A 0.9300 . ?
C19 H19A 0.9300 . ?
C20 C21 1.388(2) . ?
C20 C25 1.415(2) . ?
C20 C28 1.485(2) . ?
C21 C22 1.380(3) . ?
C21 H21A 0.9300 . ?
C22 C23 1.379(3) . ?
C22 H22A 0.9300 . ?
C23 C24 1.384(3) . ?
C23 H23A 0.9300 . ?
C24 C25 1.378(2) . ?
C24 H24A 0.9300 . ?
C25 C26 1.533(2) . ?
C26 C27 1.491(2) . ?
C26 C34 1.532(2) . ?
C26 C48 1.547(2) . ?
C27 C28 1.374(2) . ?
C27 C32 1.378(2) . ?
C28 C29 1.396(2) . ?
C29 C30 1.390(2) . ?
C29 H29A 0.9300 . ?
C30 C31 1.393(2) . ?
C30 H30A 0.9300 . ?
C31 C32 1.389(2) . ?
C31 H31A 0.9300 . ?
C32 C33 1.486(2) . ?
C33 C38 1.383(2) . ?
C33 C34 1.418(2) . ?
C34 C35 1.379(2) . ?
C35 C36 1.388(3) . ?
C35 H35A 0.9300 . ?
C36 C37 1.374(3) . ?
C36 H36A 0.9300 . ?
C37 C38 1.382(3) . ?
C37 H37A 0.9300 . ?
C38 H38A 0.9300 . ?
C39 C44 1.376(2) . ?
C39 C40 1.387(2) . ?
C40 C41 1.376(2) . ?
C40 H40A 0.9300 . ?
C41 C42 1.384(2) . ?
C41 H41A 0.9300 . ?
C42 C43 1.378(2) . ?
C43 C44 1.385(2) . ?
C43 H43A 0.9300 . ?
C44 H44A 0.9300 . ?
C45 C46 1.375(2) . ?
C45 C50 1.383(2) . ?
C46 C47 1.379(2) . ?
C46 H46A 0.9300 . ?
C47 C48 1.386(2) . ?
C47 H47A 0.9300 . ?
C48 C49 1.387(2) . ?
C49 C50 1.377(2) . ?
C49 H49A 0.9300 . ?
C50 H50A 0.9300 . ?
C51 C52 1.383(3) . ?
C51 C56 1.388(3) . ?
C52 C53 1.378(3) . ?
C52 H52A 0.9300 . ?
C53 C54 1.364(3) . ?
C53 H53A 0.9300 . ?
C54 C55 1.361(3) . ?
C54 H54A 0.9300 . ?
C55 C56 1.375(3) . ?
C55 H55A 0.9300 . ?
C56 H56A 0.9300 . ?

loop_
_geom_torsion_atom_site_label_1
_geom_torsion_atom_site_label_2
_geom_torsion_atom_site_label_3
_geom_torsion_atom_site_label_4
_geom_torsion
_geom_torsion_site_symmetry_1
_geom_torsion_site_symmetry_2
_geom_torsion_site_symmetry_3
_geom_torsion_site_symmetry_4
_geom_torsion_publ_flag
C6 C1 C2 C3 -3.0(3) . . . . ?
C9 C1 C2 C3 165.26(18) . . . . ?
C1 C2 C3 C4 -0.1(3) . . . . ?
C2 C3 C4 C5 2.7(3) . . . . ?
C3 C4 C5 C6 -2.1(3) . . . . ?
C4 C5 C6 C1 -1.0(3) . . . . ?
C4 C5 C6 C7 177.69(17) . . . . ?
C2 C1 C6 C5 3.5(3) . . . . ?
C9 C1 C6 C5 -167.20(15) . . . . ?
C2 C1 C6 C7 -175.38(15) . . . . ?
C9 C1 C6 C7 13.87(18) . . . . ?
C5 C6 C7 C8 163.69(18) . . . . ?
C1 C6 C7 C8 -17.54(17) . . . . ?
C5 C6 C7 C15 54.7(3) . . . . ?
C1 C6 C7 C15 -126.51(17) . . . . ?
C5 C6 C7 C42 -77.5(2) . . . . ?
C1 C6 C7 C42 101.23(16) . . . . ?
C6 C7 C8 C9 16.21(18) . . . . ?
C15 C7 C8 C9 146.63(15) . . . . ?
C42 C7 C8 C9 -101.22(17) . . . . ?
C6 C7 C8 C13 -140.02(15) . . . . ?
C15 C7 C8 C13 -9.60(18) . . . . ?
C42 C7 C8 C13 102.54(17) . . . . ?
C13 C8 C9 C10 -17.6(3) . . . . ?
C7 C8 C9 C10 -171.02(15) . . . . ?
C13 C8 C9 C1 144.61(17) . . . . ?
C7 C8 C9 C1 -8.83(19) . . . . ?
C2 C1 C9 C8 -172.73(19) . . . . ?
C6 C1 C9 C8 -3.47(19) . . . . ?
C2 C1 C9 C10 -15.6(4) . . . . ?
C6 C1 C9 C10 153.6(2) . . . . ?
C8 C9 C10 C11 5.3(3) . . . . ?
C1 C9 C10 C11 -150.1(2) . . . . ?
C9 C10 C11 C12 6.1(3) . . . . ?
C10 C11 C12 C13 -6.5(3) . . . . ?
C9 C8 C13 C12 17.3(3) . . . . ?
C7 C8 C13 C12 170.64(15) . . . . ?
C9 C8 C13 C14 -148.39(17) . . . . ?
C7 C8 C13 C14 4.92(19) . . . . ?
C11 C12 C13 C8 -4.6(3) . . . . ?
C11 C12 C13 C14 155.7(2) . . . . ?
C8 C13 C14 C19 177.61(18) . . . . ?
C12 C13 C14 C19 15.9(3) . . . . ?
C8 C13 C14 C15 2.70(18) . . . . ?
C12 C13 C14 C15 -159.1(2) . . . . ?
C19 C14 C15 C16 2.7(2) . . . . ?
C13 C14 C15 C16 178.36(15) . . . . ?
C19 C14 C15 C7 175.42(15) . . . . ?
C13 C14 C15 C7 -8.93(18) . . . . ?
C8 C7 C15 C16 -177.39(17) . . . . ?
C6 C7 C15 C16 -68.4(2) . . . . ?
C42 C7 C15 C16 65.5(2) . . . . ?
C8 C7 C15 C14 10.80(16) . . . . ?
C6 C7 C15 C14 119.80(17) . . . . ?
C42 C7 C15 C14 -106.28(15) . . . . ?
C14 C15 C16 C17 -2.8(3) . . . . ?
C7 C15 C16 C17 -173.93(17) . . . . ?
C15 C16 C17 C18 1.4(3) . . . . ?
C16 C17 C18 C19 0.2(3) . . . . ?
C17 C18 C19 C14 -0.4(3) . . . . ?
C15 C14 C19 C18 -1.1(3) . . . . ?
C13 C14 C19 C18 -175.59(18) . . . . ?
C25 C20 C21 C22 -0.6(3) . . . . ?
C28 C20 C21 C22 -172.73(17) . . . . ?
C20 C21 C22 C23 0.1(3) . . . . ?
C21 C22 C23 C24 -0.5(3) . . . . ?
C22 C23 C24 C25 1.4(3) . . . . ?
C23 C24 C25 C20 -1.9(3) . . . . ?
C23 C24 C25 C26 -175.20(17) . . . . ?
C21 C20 C25 C24 1.5(2) . . . . ?
C28 C20 C25 C24 175.29(15) . . . . ?
C21 C20 C25 C26 176.04(14) . . . . ?
C28 C20 C25 C26 -10.20(18) . . . . ?
C24 C25 C26 C27 -173.45(17) . . . . ?
C20 C25 C26 C27 12.69(16) . . . . ?
C24 C25 C26 C34 -64.6(2) . . . . ?
C20 C25 C26 C34 121.55(16) . . . . ?
C24 C25 C26 C48 69.3(2) . . . . ?
C20 C25 C26 C48 -104.54(15) . . . . ?
C34 C26 C27 C28 -141.98(14) . . . . ?
C25 C26 C27 C28 -11.65(17) . . . . ?
C48 C26 C27 C28 101.11(16) . . . . ?
C34 C26 C27 C32 14.88(17) . . . . ?
C25 C26 C27 C32 145.21(14) . . . . ?
C48 C26 C27 C32 -102.03(16) . . . . ?
C32 C27 C28 C29 17.5(2) . . . . ?
C26 C27 C28 C29 171.77(14) . . . . ?
C32 C27 C28 C20 -148.01(15) . . . . ?
C26 C27 C28 C20 6.25(18) . . . . ?
C21 C20 C28 C27 175.46(18) . . . . ?
C25 C20 C28 C27 2.72(18) . . . . ?
C21 C20 C28 C29 14.1(3) . . . . ?
C25 C20 C28 C29 -158.61(19) . . . . ?
C27 C28 C29 C30 -5.5(2) . . . . ?
C20 C28 C29 C30 154.34(18) . . . . ?
C28 C29 C30 C31 -6.2(3) . . . . ?
C29 C30 C31 C32 7.0(3) . . . . ?
C28 C27 C32 C31 -16.7(2) . . . . ?
C26 C27 C32 C31 -171.01(14) . . . . ?
C28 C27 C32 C33 146.66(16) . . . . ?
C26 C27 C32 C33 -7.65(18) . . . . ?
C30 C31 C32 C27 3.9(2) . . . . ?
C30 C31 C32 C33 -152.99(18) . . . . ?
C27 C32 C33 C38 -174.06(17) . . . . ?
C31 C32 C33 C38 -15.4(3) . . . . ?
C27 C32 C33 C34 -4.00(17) . . . . ?
C31 C32 C33 C34 154.67(18) . . . . ?
C38 C33 C34 C35 3.7(2) . . . . ?
C32 C33 C34 C35 -167.67(14) . . . . ?
C38 C33 C34 C26 -175.09(14) . . . . ?
C32 C33 C34 C26 13.58(17) . . . . ?
C27 C26 C34 C35 164.87(17) . . . . ?
C25 C26 C34 C35 55.9(3) . . . . ?
C48 C26 C34 C35 -76.7(2) . . . . ?
C27 C26 C34 C33 -16.57(16) . . . . ?
C25 C26 C34 C33 -125.55(16) . . . . ?
C48 C26 C34 C33 101.89(15) . . . . ?
C33 C34 C35 C36 -1.4(2) . . . . ?
C26 C34 C35 C36 177.04(16) . . . . ?
C34 C35 C36 C37 -1.8(3) . . . . ?
C35 C36 C37 C38 2.7(3) . . . . ?
C36 C37 C38 C33 -0.4(3) . . . . ?
C34 C33 C38 C37 -2.7(2) . . . . ?
C32 C33 C38 C37 166.36(17) . . . . ?
C51 N1 C39 C44 137.46(18) . . . . ?
C45 N1 C39 C44 -49.8(2) . . . . ?
C51 N1 C39 C40 -41.5(3) . . . . ?
C45 N1 C39 C40 131.30(18) . . . . ?
C44 C39 C40 C41 -2.5(3) . . . . ?
N1 C39 C40 C41 176.50(17) . . . . ?
C39 C40 C41 C42 0.4(3) . . . . ?
C40 C41 C42 C43 1.6(3) . . . . ?
C40 C41 C42 C7 -173.78(16) . . . . ?
C8 C7 C42 C43 149.81(17) . . . . ?
C6 C7 C42 C43 39.6(2) . . . . ?
C15 C7 C42 C43 -102.60(18) . . . . ?
C8 C7 C42 C41 -35.1(2) . . . . ?
C6 C7 C42 C41 -145.36(16) . . . . ?
C15 C7 C42 C41 72.46(18) . . . . ?
C41 C42 C43 C44 -1.5(3) . . . . ?
C7 C42 C43 C44 173.66(16) . . . . ?
C40 C39 C44 C43 2.5(3) . . . . ?
N1 C39 C44 C43 -176.46(17) . . . . ?
C42 C43 C44 C39 -0.5(3) . . . . ?
C51 N1 C45 C46 128.67(18) . . . . ?
C39 N1 C45 C46 -44.1(2) . . . . ?
C51 N1 C45 C50 -50.0(2) . . . . ?
C39 N1 C45 C50 137.21(17) . . . . ?
C50 C45 C46 C47 2.0(3) . . . . ?
N1 C45 C46 C47 -176.69(16) . . . . ?
C45 C46 C47 C48 -0.2(3) . . . . ?
C46 C47 C48 C49 -1.1(2) . . . . ?
C46 C47 C48 C26 175.58(15) . . . . ?
C27 C26 C48 C47 151.74(15) . . . . ?
C34 C26 C48 C47 41.98(19) . . . . ?
C25 C26 C48 C47 -100.25(17) . . . . ?
C27 C26 C48 C49 -31.68(19) . . . . ?
C34 C26 C48 C49 -141.44(15) . . . . ?
C25 C26 C48 C49 76.33(17) . . . . ?
C47 C48 C49 C50 0.7(2) . . . . ?
C26 C48 C49 C50 -176.06(14) . . . . ?
C48 C49 C50 C45 1.1(3) . . . . ?
C46 C45 C50 C49 -2.4(2) . . . . ?
N1 C45 C50 C49 176.29(15) . . . . ?
C45 N1 C51 C52 -25.8(3) . . . . ?
C39 N1 C51 C52 146.98(18) . . . . ?
C45 N1 C51 C56 153.83(17) . . . . ?
C39 N1 C51 C56 -33.4(3) . . . . ?
C56 C51 C52 C53 0.1(3) . . . . ?
N1 C51 C52 C53 179.73(18) . . . . ?
C51 C52 C53 C54 1.2(3) . . . . ?
C52 C53 C54 C55 -0.9(4) . . . . ?
C53 C54 C55 C56 -0.6(3) . . . . ?
C54 C55 C56 C51 1.9(3) . . . . ?
C52 C51 C56 C55 -1.6(3) . . . . ?
N1 C51 C56 C55 178.74(17) . . . . ?
